data_1573983
loop_
_publ_author_name
'Masukawa, Kazuki'
'Kojima, Amu'
'Sato, Takuma'
'Terada, Masahiro'
'Nakamura, Itaru'

_publ_section_title
;
 Cu-catalyzed [1,3]-asymmetric methoxy rearrangement of N-methoxyanilines:
 mechanistic insight
;
_journal_issue 7
_journal_name_full 'Catalysis Science &amp; Technology'
_journal_page_first 2138
_journal_page_last 2142
_journal_paper_doi 10.1039/D5CY00106D
_journal_volume 15
_journal_year 2025
_chemical_absolute_configuration ad
_chemical_formula_moiety 'C20 H24 Br N O2'
_chemical_formula_sum 'C20 H24 Br N O2'
_chemical_formula_weight 390.31
_space_group_crystal_system monoclinic
_space_group_IT_number 4
_space_group_name_Hall 'P 2yb'
_space_group_name_H-M_alt 'P 1 21 1'
_atom_sites_solution_hydrogens geom
_atom_sites_solution_primary dual
_audit_creation_date 2023-04-27
_audit_creation_method
;
Olex2 1.5
(compiled 2023.03.06 svn.rbb2c1857 for OlexSys, GUI svn.r6748)
;
_audit_update_record
;
2025-01-08 deposited with the CCDC.	2025-02-24 downloaded from the CCDC.
;
_cell_angle_alpha 90
_cell_angle_beta 97.033(2)
_cell_angle_gamma 90
_cell_formula_units_Z 4
_cell_length_a 10.4950(6)
_cell_length_b 15.3001(10)
_cell_length_c 11.7177(8)
_cell_measurement_reflns_used 4856
_cell_measurement_temperature 100(2)
_cell_measurement_theta_max 24.672
_cell_measurement_theta_min 2.365
_cell_volume 1867.4(2)
_computing_cell_refinement 'SAINT V8.40B (?, 2016)'
_computing_data_reduction 'SAINT V8.40B (?, 2016)'
_computing_molecular_graphics 'Olex2 1.5 (Dolomanov et al., 2009)'
_computing_publication_material 'Olex2 1.5 (Dolomanov et al., 2009)'
_computing_structure_refinement 'SHELXL 2018/3 (Sheldrick, 2015)'
_computing_structure_solution 'SHELXT 2018/2 (Sheldrick, 2018)'
_diffrn_ambient_temperature 100(2)
_diffrn_detector 'Bruker D8 Venture'
_diffrn_detector_area_resol_mean 10.4167
_diffrn_detector_type 'PHOTON III'
_diffrn_measured_fraction_theta_full 0.999
_diffrn_measured_fraction_theta_max 1.000
_diffrn_measurement_device_type 'Bruker D8 goniometer'
_diffrn_measurement_method 'phi and omega scans'
_diffrn_radiation_monochromator 'multilayered conforcal mirror'
_diffrn_radiation_probe x-ray
_diffrn_radiation_type MoK\a
_diffrn_radiation_wavelength 0.71073
_diffrn_reflns_av_R_equivalents 0.1202
_diffrn_reflns_av_unetI/netI 0.0836
_diffrn_reflns_Laue_measured_fraction_full 0.999
_diffrn_reflns_Laue_measured_fraction_max 1.000
_diffrn_reflns_limit_h_max 13
_diffrn_reflns_limit_h_min -13
_diffrn_reflns_limit_k_max 19
_diffrn_reflns_limit_k_min -19
_diffrn_reflns_limit_l_max 15
_diffrn_reflns_limit_l_min -15
_diffrn_reflns_number 59545
_diffrn_reflns_point_group_measured_fraction_full 0.999
_diffrn_reflns_point_group_measured_fraction_max 0.998
_diffrn_reflns_theta_full 25.242
_diffrn_reflns_theta_max 27.520
_diffrn_reflns_theta_min 1.955
_diffrn_source 'microfocus sealed X-ray tube'
_diffrn_source_current 1.4
_diffrn_source_power 0.07
_diffrn_source_type 'Incoatec I\ms'
_diffrn_source_voltage 50.0
_exptl_absorpt_coefficient_mu 2.213
_exptl_absorpt_correction_T_max 0.7456
_exptl_absorpt_correction_T_min 0.6160
_exptl_absorpt_correction_type multi-scan
_exptl_absorpt_process_details
;
SADABS-2016/2 (Bruker,2016/2) was used for absorption correction.
wR2(int) was 0.1062 before and 0.0901 after correction.
The Ratio of minimum to maximum transmission is 0.8262.
The \l/2 correction factor is Not present.
;
_exptl_crystal_colour yellow
_exptl_crystal_colour_primary yellow
_exptl_crystal_density_diffrn 1.388
_exptl_crystal_description block
_exptl_crystal_F_000 808
_exptl_crystal_recrystallization_method 'Re-crystallisation from solvent'
_exptl_crystal_size_max 0.2
_exptl_crystal_size_mid 0.2
_exptl_crystal_size_min 0.1
_refine_diff_density_max 0.828
_refine_diff_density_min -0.500
_refine_diff_density_rms 0.082
_refine_ls_abs_structure_details
;
 Flack x determined using 2534 quotients [(I+)-(I-)]/[(I+)+(I-)]
 (Parsons, Flack and Wagner, Acta Cryst. B69 (2013) 249-259).
;
_refine_ls_abs_structure_Flack 0.038(8)
_refine_ls_extinction_method none
_refine_ls_goodness_of_fit_ref 1.015
_refine_ls_hydrogen_treatment constr
_refine_ls_matrix_type full
_refine_ls_number_parameters 445
_refine_ls_number_reflns 8582
_refine_ls_number_restraints 1
_refine_ls_restrained_S_all 1.015
_refine_ls_R_factor_all 0.0721
_refine_ls_R_factor_gt 0.0477
_refine_ls_shift/su_max 0.000
_refine_ls_shift/su_mean 0.000
_refine_ls_structure_factor_coef Fsqd
_refine_ls_weighting_details 'w=1/[\s^2^(Fo^2^)+(0.0385P)^2^+0.9583P] where P=(Fo^2^+2Fc^2^)/3'
_refine_ls_weighting_scheme calc
_refine_ls_wR_factor_gt 0.0966
_refine_ls_wR_factor_ref 0.1077
_reflns_Friedel_coverage 0.925
_reflns_Friedel_fraction_full 0.999
_reflns_Friedel_fraction_max 0.997
_reflns_number_gt 6814
_reflns_number_total 8582
_reflns_threshold_expression 'I > 2\s(I)'
_cod_data_source_file d5cy00106d2.cif
_cod_data_source_block C20H24Br1N1O2_P21
_cod_depositor_comments
;
          Adding full bibliography for 1573983.cif.

2025-06-02
Z value and formula fixed to values more according to usual
chemical conventions.                 miguel
;
_cod_original_formula_sum 'C40 H48 Br2 N2 O4'
_cod_original_formula_weight 780.62
_cod_original_formula_moiety '2(C20 H24 Br N O2)'
_cod_original_formula_units_Z 2
_cod_database_code 1573983
_shelx_shelxl_version_number 2018/3
_shelx_space_group_comment
;
The symmetry employed for this shelxl refinement is uniquely defined
by the following loop, which should always be used as a source of
symmetry information in preference to the above space-group names.
They are only intended as comments.
;
_shelx_estimated_absorpt_t_max 0.809
_shelx_estimated_absorpt_t_min 0.666
_olex2_refinement_description
;
1. Fixed Uiso
 At 1.2 times of:
  All C(H) groups
 At 1.5 times of:
  All C(H,H,H) groups
2.a Aromatic/amide H refined with riding coordinates:
 C2(H2), C3(H3), C8(H8), C12(H12), C13(H13), C15(H15), C22(H22), C23(H23),
 C28(H28), C34(H34), C39(H39), C40(H40)
2.b Idealised Me refined as rotating group:
 C11(H11A,H11B,H11C), C14(H14A,H14B,H14C), C17(H17A,H17B,H17C), C18(H18A,H18B,
 H18C), C19(H19A,H19B,H19C), C20(H20A,H20B,H20C), C31(H31A,H31B,H31C), C32(H32A,
 H32B,H32C), C33(H33A,H33B,H33C), C36(H36A,H36B,H36C), C37(H37A,H37B,H37C),
 C38(H38A,H38B,H38C)
;
_olex2_exptl_crystal_mounting_method loop
_olex2_submission_special_instructions 'No special instructions were received'

loop_
_space_group_symop_operation_xyz
'x, y, z'
'-x, y+1/2, -z'

loop_
_atom_site_label
_atom_site_type_symbol
_atom_site_fract_x
_atom_site_fract_y
_atom_site_fract_z
_atom_site_U_iso_or_equiv
_atom_site_adp_type
_atom_site_occupancy
_atom_site_site_symmetry_order
_atom_site_calc_flag
_atom_site_refinement_flags_posn
_atom_site_refinement_flags_adp
_atom_site_refinement_flags_occupancy
_atom_site_disorder_assembly
_atom_site_disorder_group
Br1 Br 0.90276(6) 0.22508(4) 0.59259(6) 0.03048(19) Uani 1 1 d . . . . .
Br2 Br 0.88134(6) 0.77716(4) 0.09320(6) 0.02959(19) Uani 1 1 d . . . . .
O1 O 0.8204(4) 0.6632(3) 0.7256(3) 0.0231(9) Uani 1 1 d . . . . .
O2 O 0.5666(4) 0.5657(4) 0.7939(4) 0.0278(11) Uani 1 1 d . . . . .
O3 O 0.7821(4) 0.2816(3) 0.2588(3) 0.0231(9) Uani 1 1 d . . . . .
O4 O 0.5773(4) 0.4213(3) 0.2961(4) 0.0260(11) Uani 1 1 d . . . . .
N1 N 0.5778(5) 0.6126(4) 0.6096(5) 0.0206(12) Uani 1 1 d . . . . .
N2 N 0.5908(5) 0.3780(4) 0.1103(5) 0.0206(12) Uani 1 1 d . . . . .
C1 C 0.8100(5) 0.3267(5) 0.6259(6) 0.0240(16) Uani 1 1 d . . . . .
C2 C 0.8073(6) 0.3507(5) 0.7392(6) 0.0268(16) Uani 1 1 d . . . . .
H2 H 0.849616 0.317449 0.798575 0.032 Uiso 1 1 calc R U . . .
C3 C 0.7410(6) 0.4247(5) 0.7625(6) 0.0259(16) Uani 1 1 d . . . . .
H3 H 0.738064 0.441337 0.838427 0.031 Uiso 1 1 calc R U . . .
C4 C 0.6777(6) 0.4753(5) 0.6736(6) 0.0211(15) Uani 1 1 d . . . . .
C5 C 0.6082(6) 0.5561(5) 0.7024(6) 0.0220(15) Uani 1 1 d . . . . .
C6 C 0.6287(5) 0.6863(4) 0.5916(6) 0.0209(14) Uani 1 1 d . . . . .
C7 C 0.5797(5) 0.7344(5) 0.4870(5) 0.0196(14) Uani 1 1 d . . . . .
C8 C 0.6387(6) 0.8087(5) 0.4610(6) 0.0233(15) Uani 1 1 d . . . . .
H8 H 0.602589 0.840057 0.397092 0.028 Uiso 1 1 calc R U . . .
C9 C 0.7554(6) 0.8436(5) 0.5259(6) 0.0218(14) Uani 1 1 d . . . . .
C10 C 0.8104(6) 0.9270(5) 0.4832(6) 0.0262(16) Uani 1 1 d . . . . .
C11 C 0.9376(6) 0.9530(5) 0.5540(7) 0.0328(18) Uani 1 1 d . . . . .
H11A H 0.999434 0.907170 0.550260 0.049 Uiso 1 1 calc R U . . .
H11B H 0.923874 0.962322 0.632537 0.049 Uiso 1 1 calc R U . . .
H11C H 0.969147 1.005889 0.523295 0.049 Uiso 1 1 calc R U . . .
C12 C 0.6809(6) 0.4486(5) 0.5596(6) 0.0236(16) Uani 1 1 d . . . . .
H12 H 0.637183 0.480754 0.499827 0.028 Uiso 1 1 calc R U . . .
C13 C 0.7487(6) 0.3748(5) 0.5355(6) 0.0231(15) Uani 1 1 d . . . . .
H13 H 0.752995 0.357875 0.459824 0.028 Uiso 1 1 calc R U . . .
C14 C 0.4678(6) 0.6959(5) 0.4103(6) 0.0254(16) Uani 1 1 d . . . . .
H14A H 0.440450 0.736038 0.349289 0.038 Uiso 1 1 calc R U . . .
H14B H 0.398210 0.685156 0.454544 0.038 Uiso 1 1 calc R U . . .
H14C H 0.493590 0.641840 0.378335 0.038 Uiso 1 1 calc R U . . .
C15 C 0.8033(6) 0.8017(4) 0.6225(6) 0.0223(15) Uani 1 1 d . . . . .
H15 H 0.883141 0.818894 0.658797 0.027 Uiso 1 1 calc R U . . .
C16 C 0.7351(5) 0.7287(5) 0.6749(5) 0.0208(12) Uani 1 1 d . . . . .
C17 C 0.6707(6) 0.7694(6) 0.7743(6) 0.0278(16) Uani 1 1 d . . . . .
H17A H 0.607774 0.811527 0.743729 0.042 Uiso 1 1 calc R U . . .
H17B H 0.734639 0.797701 0.827323 0.042 Uiso 1 1 calc R U . . .
H17C H 0.629722 0.724260 0.813475 0.042 Uiso 1 1 calc R U . . .
C18 C 0.9024(6) 0.6283(5) 0.6510(6) 0.0260(15) Uani 1 1 d . . . . .
H18A H 0.853058 0.611946 0.579759 0.039 Uiso 1 1 calc R U . . .
H18B H 0.945202 0.577668 0.685712 0.039 Uiso 1 1 calc R U . . .
H18C H 0.965025 0.671322 0.636560 0.039 Uiso 1 1 calc R U . . .
C19 C 0.7133(7) 1.0013(5) 0.4943(8) 0.0371(19) Uani 1 1 d . . . . .
H19A H 0.748805 1.055631 0.472211 0.056 Uiso 1 1 calc R U . . .
H19B H 0.695403 1.005031 0.572564 0.056 Uiso 1 1 calc R U . . .
H19C H 0.635235 0.989345 0.445058 0.056 Uiso 1 1 calc R U . . .
C20 C 0.8343(7) 0.9177(5) 0.3570(6) 0.0318(17) Uani 1 1 d . . . . .
H20A H 0.754522 0.905846 0.310223 0.048 Uiso 1 1 calc R U . . .
H20B H 0.893050 0.870494 0.350006 0.048 Uiso 1 1 calc R U . . .
H20C H 0.870176 0.971055 0.331856 0.048 Uiso 1 1 calc R U . . .
C21 C 0.7969(5) 0.6715(5) 0.1265(6) 0.0211(14) Uani 1 1 d . . . . .
C22 C 0.7893(6) 0.6497(5) 0.2413(6) 0.0242(16) Uani 1 1 d . . . . .
H22 H 0.824012 0.686020 0.300780 0.029 Uiso 1 1 calc R U . . .
C23 C 0.7288(6) 0.5727(5) 0.2634(6) 0.0222(15) Uani 1 1 d . . . . .
H23 H 0.723719 0.556273 0.339174 0.027 Uiso 1 1 calc R U . . .
C24 C 0.6750(5) 0.5190(5) 0.1740(6) 0.0190(14) Uani 1 1 d . . . . .
C25 C 0.6158(6) 0.4339(5) 0.2025(6) 0.0226(15) Uani 1 1 d . . . . .
C26 C 0.6537(5) 0.3133(4) 0.0763(5) 0.0164(13) Uani 1 1 d . . . . .
C27 C 0.7849(5) 0.2834(4) 0.1368(5) 0.0189(12) Uani 1 1 d . . . . .
C28 C 0.8243(6) 0.1957(4) 0.0965(6) 0.0204(14) Uani 1 1 d . . . . .
H28 H 0.895011 0.169119 0.138146 0.024 Uiso 1 1 calc R U . . .
C29 C 0.7661(6) 0.1525(5) 0.0055(6) 0.0221(15) Uani 1 1 d . . . . .
C30 C 0.8073(6) 0.0622(5) -0.0330(6) 0.0253(15) Uani 1 1 d . . . . .
C31 C 0.9241(7) 0.0276(5) 0.0438(7) 0.0324(18) Uani 1 1 d . . . . .
H31A H 0.946279 -0.029208 0.017454 0.049 Uiso 1 1 calc R U . . .
H31B H 0.904520 0.023354 0.121552 0.049 Uiso 1 1 calc R U . . .
H31C H 0.995147 0.066706 0.040910 0.049 Uiso 1 1 calc R U . . .
C32 C 0.6937(7) -0.0010(5) -0.0279(8) 0.039(2) Uani 1 1 d . . . . .
H32A H 0.623759 0.015888 -0.084161 0.059 Uiso 1 1 calc R U . . .
H32B H 0.666431 0.001091 0.047353 0.059 Uiso 1 1 calc R U . . .
H32C H 0.720099 -0.059411 -0.043623 0.059 Uiso 1 1 calc R U . . .
C33 C 0.8409(8) 0.0666(6) -0.1568(7) 0.039(2) Uani 1 1 d . . . . .
H33A H 0.767667 0.086795 -0.206976 0.059 Uiso 1 1 calc R U . . .
H33B H 0.864754 0.009437 -0.180578 0.059 Uiso 1 1 calc R U . . .
H33C H 0.911271 0.106175 -0.160186 0.059 Uiso 1 1 calc R U . . .
C34 C 0.6526(6) 0.1930(4) -0.0590(6) 0.0206(15) Uani 1 1 d . . . . .
H34 H 0.614938 0.164823 -0.124922 0.025 Uiso 1 1 calc R U . . .
C35 C 0.6000(5) 0.2674(5) -0.0292(6) 0.0218(15) Uani 1 1 d . . . . .
C36 C 0.4807(6) 0.3066(5) -0.0963(6) 0.0261(17) Uani 1 1 d . . . . .
H36A H 0.499520 0.364591 -0.120800 0.039 Uiso 1 1 calc R U . . .
H36B H 0.413083 0.309102 -0.048147 0.039 Uiso 1 1 calc R U . . .
H36C H 0.454145 0.270998 -0.162350 0.039 Uiso 1 1 calc R U . . .
C37 C 0.8866(5) 0.3509(4) 0.1145(6) 0.0228(15) Uani 1 1 d . . . . .
H37A H 0.969619 0.331042 0.148021 0.034 Uiso 1 1 calc R U . . .
H37B H 0.867471 0.405783 0.148230 0.034 Uiso 1 1 calc R U . . .
H37C H 0.886654 0.358202 0.033081 0.034 Uiso 1 1 calc R U . . .
C38 C 0.6929(6) 0.2185(6) 0.2939(6) 0.0291(15) Uani 1 1 d . . . . .
H38A H 0.607604 0.232877 0.259891 0.044 Uiso 1 1 calc R U . . .
H38B H 0.696387 0.219141 0.376158 0.044 Uiso 1 1 calc R U . . .
H38C H 0.715241 0.161290 0.269083 0.044 Uiso 1 1 calc R U . . .
C39 C 0.6820(6) 0.5444(5) 0.0621(6) 0.0210(15) Uani 1 1 d . . . . .
H39 H 0.645228 0.509296 0.002162 0.025 Uiso 1 1 calc R U . . .
C40 C 0.7425(6) 0.6212(5) 0.0370(6) 0.0228(15) Uani 1 1 d . . . . .
H40 H 0.746163 0.638191 -0.038732 0.027 Uiso 1 1 calc R U . . .

loop_
_atom_site_aniso_label
_atom_site_aniso_U_11
_atom_site_aniso_U_22
_atom_site_aniso_U_33
_atom_site_aniso_U_23
_atom_site_aniso_U_13
_atom_site_aniso_U_12
Br1 0.0290(3) 0.0288(4) 0.0325(4) -0.0030(4) -0.0005(3) 0.0065(3)
Br2 0.0284(3) 0.0288(4) 0.0305(4) 0.0043(4) -0.0008(3) -0.0086(3)
O1 0.026(2) 0.026(2) 0.016(2) 0.0007(19) -0.0002(17) 0.0064(18)
O2 0.036(3) 0.032(3) 0.016(3) 0.000(2) 0.005(2) 0.004(2)
O3 0.029(2) 0.026(2) 0.014(2) -0.001(2) 0.0012(16) -0.003(2)
O4 0.039(3) 0.026(3) 0.015(3) 0.000(2) 0.009(2) -0.006(2)
N1 0.025(3) 0.019(3) 0.018(3) 0.002(2) 0.003(2) 0.004(2)
N2 0.024(3) 0.024(3) 0.014(3) 0.000(2) 0.003(2) -0.003(2)
C1 0.018(3) 0.027(4) 0.028(4) -0.001(3) 0.006(3) 0.000(3)
C2 0.024(3) 0.031(4) 0.024(4) 0.009(3) -0.003(3) 0.004(3)
C3 0.029(3) 0.035(5) 0.012(4) -0.002(3) -0.001(3) 0.000(3)
C4 0.022(3) 0.022(4) 0.018(4) 0.002(3) 0.000(3) 0.001(3)
C5 0.024(3) 0.023(4) 0.019(4) -0.001(3) 0.001(3) 0.000(3)
C6 0.021(3) 0.023(4) 0.019(4) -0.005(3) 0.005(2) 0.006(3)
C7 0.021(3) 0.026(4) 0.012(3) 0.001(3) 0.002(2) 0.001(3)
C8 0.023(3) 0.028(4) 0.019(4) 0.004(3) 0.001(3) 0.007(3)
C9 0.025(3) 0.022(4) 0.018(4) 0.000(3) 0.005(2) 0.004(3)
C10 0.032(3) 0.023(4) 0.024(4) -0.001(3) 0.004(3) -0.002(3)
C11 0.033(4) 0.034(4) 0.032(4) 0.001(3) 0.006(3) -0.009(3)
C12 0.029(3) 0.030(4) 0.012(4) 0.002(3) -0.001(3) -0.004(3)
C13 0.031(3) 0.022(4) 0.016(4) -0.005(3) 0.004(3) 0.002(3)
C14 0.030(3) 0.032(4) 0.014(4) -0.002(3) 0.000(3) 0.004(3)
C15 0.023(3) 0.023(4) 0.021(4) -0.004(3) 0.001(2) 0.002(2)
C16 0.024(3) 0.023(3) 0.015(3) -0.001(3) 0.002(2) 0.006(3)
C17 0.036(3) 0.024(4) 0.023(4) -0.004(3) 0.002(3) 0.005(3)
C18 0.024(3) 0.033(4) 0.020(4) 0.000(3) 0.002(3) 0.008(3)
C19 0.036(4) 0.027(4) 0.048(5) 0.005(4) 0.007(3) 0.003(3)
C20 0.045(4) 0.031(4) 0.020(4) 0.006(3) 0.008(3) -0.005(3)
C21 0.019(3) 0.019(4) 0.025(4) 0.002(3) 0.001(2) -0.004(2)
C22 0.024(3) 0.029(4) 0.019(4) -0.004(3) 0.001(3) -0.005(3)
C23 0.027(3) 0.027(4) 0.012(4) -0.004(3) -0.001(3) -0.003(3)
C24 0.020(3) 0.024(4) 0.013(3) -0.002(3) -0.001(2) -0.001(3)
C25 0.023(3) 0.026(4) 0.019(4) -0.004(3) 0.002(3) -0.001(3)
C26 0.023(3) 0.017(3) 0.010(3) -0.001(2) 0.006(2) -0.003(2)
C27 0.026(3) 0.018(3) 0.012(3) 0.000(3) 0.002(2) -0.003(3)
C28 0.023(3) 0.021(4) 0.017(3) 0.001(3) 0.005(2) -0.001(2)
C29 0.026(3) 0.024(4) 0.017(3) 0.002(3) 0.004(2) -0.005(3)
C30 0.032(3) 0.020(4) 0.024(4) -0.009(3) 0.008(3) -0.003(3)
C31 0.034(4) 0.025(4) 0.039(5) -0.005(3) 0.008(3) 0.006(3)
C32 0.038(4) 0.023(4) 0.056(6) -0.006(4) 0.004(4) -0.005(3)
C33 0.050(4) 0.040(5) 0.028(5) -0.006(4) 0.010(3) 0.013(4)
C34 0.027(3) 0.021(4) 0.015(3) -0.006(3) 0.005(2) -0.008(3)
C35 0.023(3) 0.025(4) 0.018(3) 0.004(3) 0.003(2) -0.008(3)
C36 0.023(3) 0.029(4) 0.025(4) -0.007(3) -0.004(3) -0.002(3)
C37 0.022(3) 0.024(4) 0.022(4) -0.004(3) 0.001(3) 0.000(3)
C38 0.041(3) 0.025(4) 0.021(4) 0.009(3) 0.004(3) -0.008(3)
C39 0.031(3) 0.014(4) 0.016(4) -0.004(3) -0.003(3) 0.003(3)
C40 0.027(3) 0.022(4) 0.019(4) -0.002(3) 0.001(3) 0.005(3)

loop_
_atom_type_symbol
_atom_type_description
_atom_type_scat_dispersion_real
_atom_type_scat_dispersion_imag
_atom_type_scat_source
C C 0.0033 0.0016 'International Tables Vol C Tables 4.2.6.8 and 6.1.1.4'
H H 0.0000 0.0000 'International Tables Vol C Tables 4.2.6.8 and 6.1.1.4'
Br Br -0.2901 2.4595 'International Tables Vol C Tables 4.2.6.8 and 6.1.1.4'
N N 0.0061 0.0033 'International Tables Vol C Tables 4.2.6.8 and 6.1.1.4'
O O 0.0106 0.0060 'International Tables Vol C Tables 4.2.6.8 and 6.1.1.4'

loop_
_geom_angle_atom_site_label_1
_geom_angle_atom_site_label_2
_geom_angle_atom_site_label_3
_geom_angle
_geom_angle_site_symmetry_1
_geom_angle_site_symmetry_3
_geom_angle_publ_flag
C18 O1 C16 114.2(5) . . ?
C27 O3 C38 113.0(5) . . ?
C6 N1 C5 128.0(6) . . ?
C26 N2 C25 131.9(6) . . ?
C2 C1 Br1 119.1(5) . . ?
C2 C1 C13 122.2(7) . . ?
C13 C1 Br1 118.7(5) . . ?
C1 C2 H2 120.6 . . ?
C3 C2 C1 118.7(7) . . ?
C3 C2 H2 120.6 . . ?
C2 C3 H3 119.5 . . ?
C2 C3 C4 121.0(7) . . ?
C4 C3 H3 119.5 . . ?
C3 C4 C5 119.4(6) . . ?
C3 C4 C12 118.9(7) . . ?
C12 C4 C5 121.7(6) . . ?
O2 C5 N1 122.7(6) . . ?
O2 C5 C4 122.5(7) . . ?
N1 C5 C4 114.1(6) . . ?
N1 C6 C7 118.0(6) . . ?
N1 C6 C16 123.8(6) . . ?
C7 C6 C16 118.2(6) . . ?
C6 C7 C14 118.0(6) . . ?
C8 C7 C6 119.2(6) . . ?
C8 C7 C14 122.8(6) . . ?
C7 C8 H8 117.6 . . ?
C7 C8 C9 124.7(6) . . ?
C9 C8 H8 117.6 . . ?
C8 C9 C10 117.8(6) . . ?
C15 C9 C8 117.9(6) . . ?
C15 C9 C10 124.3(6) . . ?
C9 C10 C11 112.5(6) . . ?
C9 C10 C19 108.1(5) . . ?
C9 C10 C20 110.8(6) . . ?
C11 C10 C19 107.6(6) . . ?
C11 C10 C20 108.1(6) . . ?
C20 C10 C19 109.6(6) . . ?
C10 C11 H11A 109.5 . . ?
C10 C11 H11B 109.5 . . ?
C10 C11 H11C 109.5 . . ?
H11A C11 H11B 109.5 . . ?
H11A C11 H11C 109.5 . . ?
H11B C11 H11C 109.5 . . ?
C4 C12 H12 119.8 . . ?
C13 C12 C4 120.5(7) . . ?
C13 C12 H12 119.8 . . ?
C1 C13 H13 120.6 . . ?
C12 C13 C1 118.7(7) . . ?
C12 C13 H13 120.6 . . ?
C7 C14 H14A 109.5 . . ?
C7 C14 H14B 109.5 . . ?
C7 C14 H14C 109.5 . . ?
H14A C14 H14B 109.5 . . ?
H14A C14 H14C 109.5 . . ?
H14B C14 H14C 109.5 . . ?
C9 C15 H15 118.2 . . ?
C9 C15 C16 123.5(6) . . ?
C16 C15 H15 118.2 . . ?
O1 C16 C6 109.8(5) . . ?
O1 C16 C15 112.8(4) . . ?
O1 C16 C17 106.3(5) . . ?
C6 C16 C17 107.3(5) . . ?
C15 C16 C6 113.7(5) . . ?
C15 C16 C17 106.5(6) . . ?
C16 C17 H17A 109.5 . . ?
C16 C17 H17B 109.5 . . ?
C16 C17 H17C 109.5 . . ?
H17A C17 H17B 109.5 . . ?
H17A C17 H17C 109.5 . . ?
H17B C17 H17C 109.5 . . ?
O1 C18 H18A 109.5 . . ?
O1 C18 H18B 109.5 . . ?
O1 C18 H18C 109.5 . . ?
H18A C18 H18B 109.5 . . ?
H18A C18 H18C 109.5 . . ?
H18B C18 H18C 109.5 . . ?
C10 C19 H19A 109.5 . . ?
C10 C19 H19B 109.5 . . ?
C10 C19 H19C 109.5 . . ?
H19A C19 H19B 109.5 . . ?
H19A C19 H19C 109.5 . . ?
H19B C19 H19C 109.5 . . ?
C10 C20 H20A 109.5 . . ?
C10 C20 H20B 109.5 . . ?
C10 C20 H20C 109.5 . . ?
H20A C20 H20B 109.5 . . ?
H20A C20 H20C 109.5 . . ?
H20B C20 H20C 109.5 . . ?
C22 C21 Br2 118.8(5) . . ?
C40 C21 Br2 118.7(5) . . ?
C40 C21 C22 122.5(6) . . ?
C21 C22 H22 121.1 . . ?
C23 C22 C21 117.8(6) . . ?
C23 C22 H22 121.1 . . ?
C22 C23 H23 119.5 . . ?
C22 C23 C24 121.0(7) . . ?
C24 C23 H23 119.5 . . ?
C23 C24 C25 119.0(6) . . ?
C39 C24 C23 119.0(7) . . ?
C39 C24 C25 122.0(6) . . ?
O4 C25 N2 123.4(6) . . ?
O4 C25 C24 121.7(6) . . ?
N2 C25 C24 114.2(6) . . ?
N2 C26 C27 123.6(6) . . ?
N2 C26 C35 118.1(6) . . ?
C35 C26 C27 118.3(5) . . ?
O3 C27 C26 109.8(5) . . ?
O3 C27 C28 109.7(5) . . ?
O3 C27 C37 106.5(5) . . ?
C28 C27 C26 112.8(5) . . ?
C28 C27 C37 108.9(5) . . ?
C37 C27 C26 108.9(5) . . ?
C27 C28 H28 117.4 . . ?
C29 C28 C27 125.2(6) . . ?
C29 C28 H28 117.4 . . ?
C28 C29 C30 124.2(6) . . ?
C28 C29 C34 117.7(6) . . ?
C34 C29 C30 118.0(6) . . ?
C29 C30 C32 107.9(5) . . ?
C29 C30 C33 110.2(6) . . ?
C31 C30 C29 112.0(6) . . ?
C31 C30 C32 109.1(7) . . ?
C31 C30 C33 108.2(6) . . ?
C33 C30 C32 109.4(6) . . ?
C30 C31 H31A 109.5 . . ?
C30 C31 H31B 109.5 . . ?
C30 C31 H31C 109.5 . . ?
H31A C31 H31B 109.5 . . ?
H31A C31 H31C 109.5 . . ?
H31B C31 H31C 109.5 . . ?
C30 C32 H32A 109.5 . . ?
C30 C32 H32B 109.5 . . ?
C30 C32 H32C 109.5 . . ?
H32A C32 H32B 109.5 . . ?
H32A C32 H32C 109.5 . . ?
H32B C32 H32C 109.5 . . ?
C30 C33 H33A 109.5 . . ?
C30 C33 H33B 109.5 . . ?
C30 C33 H33C 109.5 . . ?
H33A C33 H33B 109.5 . . ?
H33A C33 H33C 109.5 . . ?
H33B C33 H33C 109.5 . . ?
C29 C34 H34 117.9 . . ?
C35 C34 C29 124.2(6) . . ?
C35 C34 H34 117.9 . . ?
C26 C35 C36 116.9(6) . . ?
C34 C35 C26 120.0(6) . . ?
C34 C35 C36 123.0(6) . . ?
C35 C36 H36A 109.5 . . ?
C35 C36 H36B 109.5 . . ?
C35 C36 H36C 109.5 . . ?
H36A C36 H36B 109.5 . . ?
H36A C36 H36C 109.5 . . ?
H36B C36 H36C 109.5 . . ?
C27 C37 H37A 109.5 . . ?
C27 C37 H37B 109.5 . . ?
C27 C37 H37C 109.5 . . ?
H37A C37 H37B 109.5 . . ?
H37A C37 H37C 109.5 . . ?
H37B C37 H37C 109.5 . . ?
O3 C38 H38A 109.5 . . ?
O3 C38 H38B 109.5 . . ?
O3 C38 H38C 109.5 . . ?
H38A C38 H38B 109.5 . . ?
H38A C38 H38C 109.5 . . ?
H38B C38 H38C 109.5 . . ?
C24 C39 H39 119.3 . . ?
C24 C39 C40 121.4(6) . . ?
C40 C39 H39 119.3 . . ?
C21 C40 C39 118.3(7) . . ?
C21 C40 H40 120.9 . . ?
C39 C40 H40 120.9 . . ?

loop_
_geom_bond_atom_site_label_1
_geom_bond_atom_site_label_2
_geom_bond_distance
_geom_bond_site_symmetry_2
_geom_bond_publ_flag
Br1 C1 1.900(7) . ?
Br2 C21 1.907(7) . ?
O1 C16 1.425(7) . ?
O1 C18 1.404(7) . ?
O2 C5 1.216(8) . ?
O3 C27 1.434(7) . ?
O3 C38 1.440(8) . ?
O4 C25 1.230(8) . ?
N1 C5 1.395(9) . ?
N1 C6 1.276(9) . ?
N2 C25 1.377(9) . ?
N2 C26 1.279(8) . ?
C1 C2 1.381(10) . ?
C1 C13 1.383(10) . ?
C2 H2 0.9300 . ?
C2 C3 1.374(10) . ?
C3 H3 0.9300 . ?
C3 C4 1.398(9) . ?
C4 C5 1.494(10) . ?
C4 C12 1.402(10) . ?
C6 C7 1.468(9) . ?
C6 C16 1.534(8) . ?
C7 C8 1.347(10) . ?
C7 C14 1.508(9) . ?
C8 H8 0.9300 . ?
C8 C9 1.461(9) . ?
C9 C10 1.511(10) . ?
C9 C15 1.344(9) . ?
C10 C11 1.536(9) . ?
C10 C19 1.543(10) . ?
C10 C20 1.536(10) . ?
C11 H11A 0.9600 . ?
C11 H11B 0.9600 . ?
C11 H11C 0.9600 . ?
C12 H12 0.9300 . ?
C12 C13 1.382(10) . ?
C13 H13 0.9300 . ?
C14 H14A 0.9600 . ?
C14 H14B 0.9600 . ?
C14 H14C 0.9600 . ?
C15 H15 0.9300 . ?
C15 C16 1.497(9) . ?
C16 C17 1.547(8) . ?
C17 H17A 0.9600 . ?
C17 H17B 0.9600 . ?
C17 H17C 0.9600 . ?
C18 H18A 0.9600 . ?
C18 H18B 0.9600 . ?
C18 H18C 0.9600 . ?
C19 H19A 0.9600 . ?
C19 H19B 0.9600 . ?
C19 H19C 0.9600 . ?
C20 H20A 0.9600 . ?
C20 H20B 0.9600 . ?
C20 H20C 0.9600 . ?
C21 C22 1.397(9) . ?
C21 C40 1.367(9) . ?
C22 H22 0.9300 . ?
C22 C23 1.379(10) . ?
C23 H23 0.9300 . ?
C23 C24 1.396(9) . ?
C24 C25 1.498(10) . ?
C24 C39 1.378(9) . ?
C26 C27 1.539(8) . ?
C26 C35 1.472(9) . ?
C27 C28 1.498(9) . ?
C27 C37 1.531(8) . ?
C28 H28 0.9300 . ?
C28 C29 1.337(9) . ?
C29 C30 1.532(10) . ?
C29 C34 1.467(9) . ?
C30 C31 1.525(10) . ?
C30 C32 1.543(10) . ?
C30 C33 1.535(10) . ?
C31 H31A 0.9600 . ?
C31 H31B 0.9600 . ?
C31 H31C 0.9600 . ?
C32 H32A 0.9600 . ?
C32 H32B 0.9600 . ?
C32 H32C 0.9600 . ?
C33 H33A 0.9600 . ?
C33 H33B 0.9600 . ?
C33 H33C 0.9600 . ?
C34 H34 0.9300 . ?
C34 C35 1.331(10) . ?
C35 C36 1.518(9) . ?
C36 H36A 0.9600 . ?
C36 H36B 0.9600 . ?
C36 H36C 0.9600 . ?
C37 H37A 0.9600 . ?
C37 H37B 0.9600 . ?
C37 H37C 0.9600 . ?
C38 H38A 0.9600 . ?
C38 H38B 0.9600 . ?
C38 H38C 0.9600 . ?
C39 H39 0.9300 . ?
C39 C40 1.384(10) . ?
C40 H40 0.9300 . ?

loop_
_geom_torsion_atom_site_label_1
_geom_torsion_atom_site_label_2
_geom_torsion_atom_site_label_3
_geom_torsion_atom_site_label_4
_geom_torsion
_geom_torsion_site_symmetry_1
_geom_torsion_site_symmetry_2
_geom_torsion_site_symmetry_3
_geom_torsion_site_symmetry_4
_geom_torsion_publ_flag
Br1 C1 C2 C3 179.4(5) . . . . ?
Br1 C1 C13 C12 179.8(5) . . . . ?
Br2 C21 C22 C23 -179.5(5) . . . . ?
Br2 C21 C40 C39 179.7(5) . . . . ?
O3 C27 C28 C29 133.4(6) . . . . ?
N1 C6 C7 C8 -174.5(6) . . . . ?
N1 C6 C7 C14 2.9(8) . . . . ?
N1 C6 C16 O1 37.1(8) . . . . ?
N1 C6 C16 C15 164.5(6) . . . . ?
N1 C6 C16 C17 -78.0(8) . . . . ?
N2 C26 C27 O3 44.8(8) . . . . ?
N2 C26 C27 C28 167.4(6) . . . . ?
N2 C26 C27 C37 -71.5(7) . . . . ?
N2 C26 C35 C34 -170.8(6) . . . . ?
N2 C26 C35 C36 6.2(9) . . . . ?
C1 C2 C3 C4 -0.4(10) . . . . ?
C2 C1 C13 C12 -1.0(10) . . . . ?
C2 C3 C4 C5 -179.1(6) . . . . ?
C2 C3 C4 C12 1.1(10) . . . . ?
C3 C4 C5 O2 -25.3(10) . . . . ?
C3 C4 C5 N1 164.3(6) . . . . ?
C3 C4 C12 C13 -1.9(10) . . . . ?
C4 C12 C13 C1 1.8(10) . . . . ?
C5 N1 C6 C7 -179.8(6) . . . . ?
C5 N1 C6 C16 -1.9(10) . . . . ?
C5 C4 C12 C13 178.4(6) . . . . ?
C6 N1 C5 O2 82.2(9) . . . . ?
C6 N1 C5 C4 -107.5(7) . . . . ?
C6 C7 C8 C9 4.1(10) . . . . ?
C7 C6 C16 O1 -145.0(5) . . . . ?
C7 C6 C16 C15 -17.6(7) . . . . ?
C7 C6 C16 C17 99.9(7) . . . . ?
C7 C8 C9 C10 178.8(6) . . . . ?
C7 C8 C9 C15 -4.2(10) . . . . ?
C8 C9 C10 C11 -176.0(6) . . . . ?
C8 C9 C10 C19 65.3(8) . . . . ?
C8 C9 C10 C20 -54.9(8) . . . . ?
C8 C9 C15 C16 -8.1(10) . . . . ?
C9 C15 C16 O1 144.3(6) . . . . ?
C9 C15 C16 C6 18.4(8) . . . . ?
C9 C15 C16 C17 -99.5(7) . . . . ?
C10 C9 C15 C16 168.7(6) . . . . ?
C12 C4 C5 O2 154.4(7) . . . . ?
C12 C4 C5 N1 -16.0(9) . . . . ?
C13 C1 C2 C3 0.3(10) . . . . ?
C14 C7 C8 C9 -173.2(6) . . . . ?
C15 C9 C10 C11 7.2(9) . . . . ?
C15 C9 C10 C19 -111.5(7) . . . . ?
C15 C9 C10 C20 128.3(7) . . . . ?
C16 C6 C7 C8 7.5(8) . . . . ?
C16 C6 C7 C14 -175.1(5) . . . . ?
C18 O1 C16 C6 73.7(6) . . . . ?
C18 O1 C16 C15 -54.3(7) . . . . ?
C18 O1 C16 C17 -170.6(5) . . . . ?
C21 C22 C23 C24 -1.0(9) . . . . ?
C22 C21 C40 C39 -2.4(9) . . . . ?
C22 C23 C24 C25 177.1(6) . . . . ?
C22 C23 C24 C39 -0.7(9) . . . . ?
C23 C24 C25 O4 22.8(9) . . . . ?
C23 C24 C25 N2 -166.8(6) . . . . ?
C23 C24 C39 C40 0.9(9) . . . . ?
C24 C39 C40 C21 0.6(9) . . . . ?
C25 N2 C26 C27 -1.5(11) . . . . ?
C25 N2 C26 C35 -178.8(6) . . . . ?
C25 C24 C39 C40 -176.8(6) . . . . ?
C26 N2 C25 O4 -92.5(9) . . . . ?
C26 N2 C25 C24 97.3(8) . . . . ?
C26 C27 C28 C29 10.7(8) . . . . ?
C27 C26 C35 C34 11.7(9) . . . . ?
C27 C26 C35 C36 -171.3(5) . . . . ?
C27 C28 C29 C30 -179.2(6) . . . . ?
C27 C28 C29 C34 -1.5(9) . . . . ?
C28 C29 C30 C31 -0.8(9) . . . . ?
C28 C29 C30 C32 119.4(7) . . . . ?
C28 C29 C30 C33 -121.3(7) . . . . ?
C28 C29 C34 C35 -3.7(9) . . . . ?
C29 C34 C35 C26 -1.8(9) . . . . ?
C29 C34 C35 C36 -178.6(6) . . . . ?
C30 C29 C34 C35 174.1(6) . . . . ?
C34 C29 C30 C31 -178.4(6) . . . . ?
C34 C29 C30 C32 -58.3(8) . . . . ?
C34 C29 C30 C33 61.1(8) . . . . ?
C35 C26 C27 O3 -137.9(6) . . . . ?
C35 C26 C27 C28 -15.2(7) . . . . ?
C35 C26 C27 C37 105.8(6) . . . . ?
C37 C27 C28 C29 -110.4(7) . . . . ?
C38 O3 C27 C26 64.1(7) . . . . ?
C38 O3 C27 C28 -60.4(6) . . . . ?
C38 O3 C27 C37 -178.1(5) . . . . ?
C39 C24 C25 O4 -159.5(6) . . . . ?
C39 C24 C25 N2 10.9(9) . . . . ?
C40 C21 C22 C23 2.6(10) . . . . ?
